data_4132846
loop_
_publ_author_name
'B\"ohnke, Julian'
'Arrowsmith, Merle'
'Braunschweig, Holger'

_publ_section_title
;
 Reactivity Enhancement of a Zerovalent Diboron Compound by
 Desymmetrization.
;
_journal_issue 32
_journal_name_full 'Journal of the American Chemical Society'
_journal_page_first 10368
_journal_page_last 10373
_journal_paper_doi 10.1021/jacs.8b06930
_journal_volume 140
_journal_year 2018
_chemical_formula_moiety 'C60 H92 B2 N6'
_chemical_formula_sum 'C60 H92 B2 N6'
_chemical_formula_weight 919.01
_space_group_crystal_system monoclinic
_space_group_IT_number 14
_space_group_name_Hall '-P 2yn'
_space_group_name_H-M_alt 'P 1 21/n 1'
_atom_sites_solution_hydrogens geom
_audit_creation_method SHELXL-2014/6
_cell_angle_alpha 90
_cell_angle_beta 92.18(3)
_cell_angle_gamma 90
_cell_formula_units_Z 4
_cell_length_a 11.700(6)
_cell_length_b 29.459(15)
_cell_length_c 15.953(5)
_cell_measurement_reflns_used 9771
_cell_measurement_temperature 100(2)
_cell_measurement_theta_max 26.77
_cell_measurement_theta_min 2.44
_cell_volume 5495(4)
_computing_cell_refinement 'Saint+ ver. V8.34A (Bruker AXS)'
_computing_data_collection 'APEX2 ver. 2014.9 (Bruker AXS)'
_computing_data_reduction 'Saint+ ver. V8.34A (Bruker AXS)'
_computing_molecular_graphics 'ShelXLe (Huebschle et all, 2011)'
_computing_publication_material 'SHELXL-2014/6 (Sheldrick, 2014)'
_computing_structure_refinement 'SHELXL-2014/6 (Sheldrick, 2014)'
_computing_structure_solution 'SHELXT (Sheldrick, 2014)'
_diffrn_ambient_temperature 100(2)
_diffrn_detector 'CMOS area detector (Photon 100)'
_diffrn_detector_area_resol_mean 10.24
_diffrn_measured_fraction_theta_full 0.977
_diffrn_measured_fraction_theta_max 0.976
_diffrn_measurement_device_type 'Bruker D8 Quest'
_diffrn_measurement_method '\f and \w scans'
_diffrn_radiation_monochromator 'multi-layer mirror'
_diffrn_radiation_type MoK\a
_diffrn_radiation_wavelength 0.71073
_diffrn_reflns_av_R_equivalents 0.0542
_diffrn_reflns_av_unetI/netI 0.0221
_diffrn_reflns_Laue_measured_fraction_full 0.977
_diffrn_reflns_Laue_measured_fraction_max 0.976
_diffrn_reflns_limit_h_max 14
_diffrn_reflns_limit_h_min -14
_diffrn_reflns_limit_k_max 36
_diffrn_reflns_limit_k_min -33
_diffrn_reflns_limit_l_max 19
_diffrn_reflns_limit_l_min -18
_diffrn_reflns_number 132422
_diffrn_reflns_point_group_measured_fraction_full 0.977
_diffrn_reflns_point_group_measured_fraction_max 0.976
_diffrn_reflns_theta_full 26.000
_diffrn_reflns_theta_max 26.372
_diffrn_reflns_theta_min 2.199
_diffrn_source 'microfocus sealed tube (Incoatec ImS)'
_exptl_absorpt_coefficient_mu 0.064
_exptl_absorpt_correction_T_max 0.7454
_exptl_absorpt_correction_T_min 0.6483
_exptl_absorpt_correction_type multi-scan
_exptl_absorpt_process_details 'SadAbs 2014/4 (Bruker AXS)'
_exptl_crystal_colour red
_exptl_crystal_density_diffrn 1.111
_exptl_crystal_description block
_exptl_crystal_F_000 2016
_exptl_crystal_size_max 0.321
_exptl_crystal_size_mid 0.17
_exptl_crystal_size_min 0.094
_refine_diff_density_max 0.312
_refine_diff_density_min -0.225
_refine_diff_density_rms 0.037
_refine_ls_extinction_method none
_refine_ls_goodness_of_fit_ref 1.017
_refine_ls_hydrogen_treatment constr
_refine_ls_matrix_type full
_refine_ls_number_parameters 637
_refine_ls_number_reflns 10970
_refine_ls_number_restraints 0
_refine_ls_restrained_S_all 1.017
_refine_ls_R_factor_all 0.0511
_refine_ls_R_factor_gt 0.0399
_refine_ls_shift/su_max 0.001
_refine_ls_shift/su_mean 0.000
_refine_ls_structure_factor_coef Fsqd
_refine_ls_weighting_details 'w=1/[\s^2^(Fo^2^)+(0.0441P)^2^+2.3493P] where P=(Fo^2^+2Fc^2^)/3'
_refine_ls_weighting_scheme calc
_refine_ls_wR_factor_gt 0.0934
_refine_ls_wR_factor_ref 0.0990
_reflns_Friedel_coverage 0.000
_reflns_number_gt 9175
_reflns_number_total 10970
_reflns_threshold_expression 'I > 2\s(I)'
_cod_data_source_file ja8b06930_si_003.cif
_cod_data_source_block test_a
_cod_original_sg_symbol_H-M 'P 21/n'
_cod_database_code 4132846
_shelx_space_group_comment
;
The symmetry employed for this shelxl refinement is uniquely defined
by the following loop, which should always be used as a source of
symmetry information in preference to the above space-group names.
They are only intended as comments.
;
_shelx_estimated_absorpt_t_min 0.980
_shelx_estimated_absorpt_t_max 0.994

loop_
_space_group_symop_operation_xyz
'x, y, z'
'-x+1/2, y+1/2, -z+1/2'
'-x, -y, -z'
'x-1/2, -y-1/2, z-1/2'

loop_
_atom_site_label
_atom_site_type_symbol
_atom_site_fract_x
_atom_site_fract_y
_atom_site_fract_z
_atom_site_U_iso_or_equiv
_atom_site_adp_type
_atom_site_occupancy
_atom_site_site_symmetry_order
_atom_site_calc_flag
_atom_site_refinement_flags_posn
_atom_site_refinement_flags_adp
N1 N 0.22254(8) 0.25188(3) 0.61430(6) 0.0134(2) Uani 1 1 d . .
C1 C 0.20857(10) 0.29724(4) 0.65136(7) 0.0127(2) Uani 1 1 d . .
B1 B 0.28271(11) 0.33668(4) 0.63586(8) 0.0121(3) Uani 1 1 d . .
N2 N 0.26375(9) 0.48126(3) 0.69624(6) 0.0153(2) Uani 1 1 d . .
C2 C 0.11674(10) 0.29187(4) 0.71803(7) 0.0151(2) Uani 1 1 d . .
B2 B 0.29484(11) 0.39454(4) 0.67222(8) 0.0132(3) Uani 1 1 d . .
N5 N 0.51556(8) 0.41129(3) 0.67157(6) 0.0163(2) Uani 1 1 d . .
C5 C 0.06887(10) 0.24399(4) 0.70342(8) 0.0178(3) Uani 1 1 d . .
H5A H -0.0009 0.2452 0.6664 0.021 Uiso 1 1 calc R U
H5B H 0.0490 0.2300 0.7574 0.021 Uiso 1 1 calc R U
N4 N 0.49375(8) 0.30651(3) 0.63988(6) 0.0132(2) Uani 1 1 d . .
C4 C 0.02024(10) 0.32679(4) 0.71167(8) 0.0187(3) Uani 1 1 d . .
H4A H 0.0519 0.3573 0.7203 0.028 Uiso 1 1 calc R U
H4B H -0.0353 0.3205 0.7546 0.028 Uiso 1 1 calc R U
H4C H -0.0178 0.3250 0.6560 0.028 Uiso 1 1 calc R U
N3 N 0.44469(8) 0.33341(3) 0.51951(6) 0.0129(2) Uani 1 1 d . .
C3 C 0.17192(11) 0.29624(4) 0.80693(7) 0.0192(3) Uani 1 1 d . .
H3A H 0.2330 0.2737 0.8144 0.029 Uiso 1 1 calc R U
H3B H 0.1138 0.2911 0.8485 0.029 Uiso 1 1 calc R U
H3C H 0.2041 0.3268 0.8144 0.029 Uiso 1 1 calc R U
C7 C 0.24157(11) 0.19283(4) 0.72838(8) 0.0202(3) Uani 1 1 d . .
H7A H 0.2930 0.1719 0.7006 0.030 Uiso 1 1 calc R U
H7B H 0.1953 0.1759 0.7677 0.030 Uiso 1 1 calc R U
H7C H 0.2868 0.2159 0.7590 0.030 Uiso 1 1 calc R U
N6 N 0.46544(8) 0.38796(3) 0.79143(6) 0.0158(2) Uani 1 1 d . .
C6 C 0.16228(10) 0.21612(4) 0.66205(7) 0.0166(2) Uani 1 1 d . .
C9 C 0.24042(10) 0.24554(4) 0.52691(7) 0.0132(2) Uani 1 1 d . .
C8 C 0.10723(11) 0.17935(4) 0.60621(8) 0.0226(3) Uani 1 1 d . .
H8A H 0.0526 0.1934 0.5660 0.034 Uiso 1 1 calc R U
H8B H 0.0672 0.1576 0.6411 0.034 Uiso 1 1 calc R U
H8C H 0.1667 0.1636 0.5758 0.034 Uiso 1 1 calc R U
C11 C 0.04845(10) 0.28459(4) 0.48227(8) 0.0195(3) Uani 1 1 d . .
H11 H 0.0438 0.2879 0.5444 0.023 Uiso 1 1 calc R U
C10 C 0.16360(10) 0.26344(4) 0.46359(7) 0.0152(2) Uani 1 1 d . .
C12 C 0.03116(12) 0.33129(5) 0.44227(10) 0.0304(3) Uani 1 1 d . .
H12A H 0.0283 0.3283 0.3811 0.046 Uiso 1 1 calc R U
H12B H 0.0949 0.3512 0.4596 0.046 Uiso 1 1 calc R U
H12C H -0.0408 0.3444 0.4604 0.046 Uiso 1 1 calc R U
C13 C -0.05051(11) 0.25394(5) 0.45048(9) 0.0250(3) Uani 1 1 d . .
H13A H -0.0516 0.2527 0.3891 0.038 Uiso 1 1 calc R U
H13B H -0.1232 0.2664 0.4688 0.038 Uiso 1 1 calc R U
H13C H -0.0397 0.2233 0.4733 0.038 Uiso 1 1 calc R U
C15 C 0.28621(11) 0.23632(4) 0.35509(7) 0.0196(3) Uani 1 1 d . .
H15 H 0.3043 0.2348 0.2976 0.024 Uiso 1 1 calc R U
C14 C 0.18973(11) 0.25917(4) 0.37965(7) 0.0172(2) Uani 1 1 d . .
H14 H 0.1399 0.2723 0.3380 0.021 Uiso 1 1 calc R U
C16 C 0.35570(10) 0.21574(4) 0.41573(7) 0.0180(3) Uani 1 1 d . .
H16 H 0.4197 0.1986 0.3989 0.022 Uiso 1 1 calc R U
C17 C 0.33486(10) 0.21937(4) 0.50089(7) 0.0151(2) Uani 1 1 d . .
C18 C 0.41627(10) 0.19436(4) 0.56147(7) 0.0176(3) Uani 1 1 d . .
H18 H 0.4046 0.2062 0.6193 0.021 Uiso 1 1 calc R U
C19 C 0.39480(12) 0.14282(4) 0.56188(8) 0.0250(3) Uani 1 1 d . .
H19A H 0.4032 0.1307 0.5052 0.038 Uiso 1 1 calc R U
H19B H 0.3172 0.1368 0.5800 0.038 Uiso 1 1 calc R U
H19C H 0.4503 0.1281 0.6006 0.038 Uiso 1 1 calc R U
C20 C 0.54212(11) 0.20123(5) 0.54133(8) 0.0230(3) Uani 1 1 d . .
H20A H 0.5607 0.1824 0.4931 0.035 Uiso 1 1 calc R U
H20B H 0.5908 0.1924 0.5900 0.035 Uiso 1 1 calc R U
H20C H 0.5554 0.2332 0.5281 0.035 Uiso 1 1 calc R U
C21 C 0.23258(10) 0.43759(4) 0.65707(7) 0.0138(2) Uani 1 1 d . .
C22 C 0.13725(10) 0.44826(4) 0.58937(7) 0.0166(2) Uani 1 1 d . .
C23 C 0.02827(11) 0.41980(5) 0.59548(8) 0.0224(3) Uani 1 1 d . .
H23A H -0.0269 0.4288 0.5508 0.034 Uiso 1 1 calc R U
H23B H -0.0050 0.4248 0.6502 0.034 Uiso 1 1 calc R U
H23C H 0.0471 0.3876 0.5894 0.034 Uiso 1 1 calc R U
C24 C 0.18061(11) 0.44022(4) 0.50064(7) 0.0202(3) Uani 1 1 d . .
H24A H 0.1193 0.4471 0.4590 0.030 Uiso 1 1 calc R U
H24B H 0.2038 0.4084 0.4950 0.030 Uiso 1 1 calc R U
H24C H 0.2463 0.4600 0.4915 0.030 Uiso 1 1 calc R U
C25 C 0.10983(11) 0.49854(4) 0.60307(8) 0.0201(3) Uani 1 1 d . .
H25A H 0.0918 0.5136 0.5487 0.024 Uiso 1 1 calc R U
H25B H 0.0431 0.5017 0.6389 0.024 Uiso 1 1 calc R U
C26 C 0.21560(11) 0.52011(4) 0.64582(8) 0.0188(3) Uani 1 1 d . .
C27 C 0.30063(12) 0.53609(4) 0.58055(8) 0.0230(3) Uani 1 1 d . .
H27A H 0.3338 0.5096 0.5533 0.035 Uiso 1 1 calc R U
H27B H 0.3617 0.5539 0.6086 0.035 Uiso 1 1 calc R U
H27C H 0.2605 0.5550 0.5383 0.035 Uiso 1 1 calc R U
C28 C 0.18087(13) 0.56118(4) 0.69780(8) 0.0260(3) Uani 1 1 d . .
H28A H 0.1454 0.5841 0.6607 0.039 Uiso 1 1 calc R U
H28B H 0.2488 0.5741 0.7266 0.039 Uiso 1 1 calc R U
H28C H 0.1261 0.5516 0.7393 0.039 Uiso 1 1 calc R U
C29 C 0.28312(11) 0.48766(4) 0.78481(7) 0.0174(3) Uani 1 1 d . .
C30 C 0.38399(12) 0.51025(4) 0.81435(8) 0.0219(3) Uani 1 1 d . .
C31 C 0.48000(12) 0.52363(4) 0.75786(8) 0.0233(3) Uani 1 1 d . .
H31 H 0.4642 0.5099 0.7013 0.028 Uiso 1 1 calc R U
C32 C 0.59632(13) 0.50629(5) 0.79177(10) 0.0331(3) Uani 1 1 d . .
H32A H 0.5898 0.4742 0.8072 0.050 Uiso 1 1 calc R U
H32B H 0.6206 0.5240 0.8413 0.050 Uiso 1 1 calc R U
H32C H 0.6529 0.5096 0.7485 0.050 Uiso 1 1 calc R U
C33 C 0.49141(13) 0.57531(5) 0.74717(9) 0.0292(3) Uani 1 1 d . .
H33A H 0.5511 0.5819 0.7075 0.044 Uiso 1 1 calc R U
H33B H 0.5119 0.5892 0.8015 0.044 Uiso 1 1 calc R U
H33C H 0.4184 0.5878 0.7257 0.044 Uiso 1 1 calc R U
C34 C 0.39902(14) 0.52060(5) 0.89956(9) 0.0311(3) Uani 1 1 d . .
H34 H 0.4664 0.5360 0.9187 0.037 Uiso 1 1 calc R U
C35 C 0.31856(15) 0.50902(5) 0.95633(9) 0.0355(4) Uani 1 1 d . .
H35 H 0.3299 0.5164 1.0140 0.043 Uiso 1 1 calc R U
C36 C 0.22095(13) 0.48651(5) 0.92820(8) 0.0279(3) Uani 1 1 d . .
H36 H 0.1658 0.4782 0.9676 0.034 Uiso 1 1 calc R U
C37 C 0.20049(11) 0.47557(4) 0.84402(8) 0.0206(3) Uani 1 1 d . .
C38 C 0.08622(11) 0.45341(5) 0.82028(8) 0.0231(3) Uani 1 1 d . .
H38 H 0.0880 0.4435 0.7604 0.028 Uiso 1 1 calc R U
C39 C 0.06272(12) 0.41168(5) 0.87398(9) 0.0275(3) Uani 1 1 d . .
H39A H -0.0084 0.3972 0.8536 0.041 Uiso 1 1 calc R U
H39B H 0.0554 0.4210 0.9325 0.041 Uiso 1 1 calc R U
H39C H 0.1261 0.3901 0.8702 0.041 Uiso 1 1 calc R U
C40 C -0.01368(13) 0.48646(6) 0.82872(11) 0.0388(4) Uani 1 1 d . .
H40A H -0.0018 0.5131 0.7933 0.058 Uiso 1 1 calc R U
H40B H -0.0179 0.4960 0.8874 0.058 Uiso 1 1 calc R U
H40C H -0.0852 0.4714 0.8109 0.058 Uiso 1 1 calc R U
C41 C 0.40195(10) 0.32320(4) 0.59491(7) 0.0123(2) Uani 1 1 d . .
C42 C 0.37612(11) 0.34913(4) 0.44750(7) 0.0176(2) Uani 1 1 d . .
H42A H 0.3955 0.3808 0.4355 0.026 Uiso 1 1 calc R U
H42B H 0.2948 0.3470 0.4597 0.026 Uiso 1 1 calc R U
H42C H 0.3917 0.3302 0.3987 0.026 Uiso 1 1 calc R U
C43 C 0.56151(10) 0.32475(4) 0.51807(7) 0.0159(2) Uani 1 1 d . .
C44 C 0.62821(11) 0.33091(5) 0.44121(8) 0.0226(3) Uani 1 1 d . .
H44A H 0.6043 0.3081 0.3993 0.034 Uiso 1 1 calc R U
H44B H 0.7099 0.3273 0.4554 0.034 Uiso 1 1 calc R U
H44C H 0.6142 0.3614 0.4183 0.034 Uiso 1 1 calc R U
C45 C 0.59264(10) 0.30819(4) 0.59454(7) 0.0160(2) Uani 1 1 d . .
C46 C 0.70582(11) 0.29264(5) 0.62976(8) 0.0230(3) Uani 1 1 d . .
H46A H 0.7017 0.2603 0.6437 0.035 Uiso 1 1 calc R U
H46B H 0.7259 0.3100 0.6806 0.035 Uiso 1 1 calc R U
H46C H 0.7642 0.2974 0.5882 0.035 Uiso 1 1 calc R U
C47 C 0.48816(11) 0.28627(4) 0.72283(7) 0.0168(2) Uani 1 1 d . .
H47A H 0.4127 0.2921 0.7453 0.025 Uiso 1 1 calc R U
H47B H 0.5474 0.2997 0.7602 0.025 Uiso 1 1 calc R U
H47C H 0.5006 0.2535 0.7189 0.025 Uiso 1 1 calc R U
C48 C 0.42124(10) 0.40089(4) 0.71523(7) 0.0136(2) Uani 1 1 d . .
C49 C 0.51159(11) 0.43202(4) 0.58865(8) 0.0205(3) Uani 1 1 d . .
H49A H 0.5594 0.4145 0.5512 0.031 Uiso 1 1 calc R U
H49B H 0.5402 0.4632 0.5928 0.031 Uiso 1 1 calc R U
H49C H 0.4325 0.4322 0.5661 0.031 Uiso 1 1 calc R U
C50 C 0.61598(11) 0.40271(4) 0.71830(8) 0.0202(3) Uani 1 1 d . .
C51 C 0.73144(11) 0.41134(5) 0.68487(10) 0.0305(3) Uani 1 1 d . .
H51A H 0.7391 0.3946 0.6323 0.046 Uiso 1 1 calc R U
H51B H 0.7904 0.4012 0.7259 0.046 Uiso 1 1 calc R U
H51C H 0.7406 0.4439 0.6745 0.046 Uiso 1 1 calc R U
C52 C 0.58467(11) 0.38831(4) 0.79421(8) 0.0201(3) Uani 1 1 d . .
C53 C 0.65343(12) 0.37663(5) 0.87208(9) 0.0296(3) Uani 1 1 d . .
H53A H 0.6335 0.3460 0.8904 0.044 Uiso 1 1 calc R U
H53B H 0.6368 0.3984 0.9164 0.044 Uiso 1 1 calc R U
H53C H 0.7350 0.3778 0.8605 0.044 Uiso 1 1 calc R U
C54 C 0.39629(11) 0.37880(4) 0.86311(8) 0.0221(3) Uani 1 1 d . .
H54A H 0.3159 0.3853 0.8483 0.033 Uiso 1 1 calc R U
H54B H 0.4218 0.3981 0.9102 0.033 Uiso 1 1 calc R U
H54C H 0.4045 0.3468 0.8792 0.033 Uiso 1 1 calc R U
C55 C 0.16886(13) 0.39813(5) 0.21377(9) 0.0329(3) Uani 1 1 d . .
H55 H 0.1201 0.4146 0.2491 0.039 Uiso 1 1 calc R U
C56 C 0.18409(13) 0.41255(5) 0.13273(9) 0.0293(3) Uani 1 1 d . .
H56 H 0.1461 0.4391 0.1124 0.035 Uiso 1 1 calc R U
C57 C 0.25412(12) 0.38870(5) 0.08124(9) 0.0297(3) Uani 1 1 d . .
H57 H 0.2647 0.3987 0.0255 0.036 Uiso 1 1 calc R U
C58 C 0.30895(12) 0.35018(5) 0.11090(11) 0.0370(4) Uani 1 1 d . .
H58 H 0.3566 0.3334 0.0752 0.044 Uiso 1 1 calc R U
C59 C 0.29484(13) 0.33587(5) 0.19246(11) 0.0385(4) Uani 1 1 d . .
H59 H 0.3337 0.3096 0.2131 0.046 Uiso 1 1 calc R U
C60 C 0.22448(13) 0.35977(5) 0.24358(10) 0.0352(4) Uani 1 1 d . .
H60 H 0.2142 0.3499 0.2995 0.042 Uiso 1 1 calc R U

loop_
_atom_site_aniso_label
_atom_site_aniso_U_11
_atom_site_aniso_U_22
_atom_site_aniso_U_33
_atom_site_aniso_U_23
_atom_site_aniso_U_13
_atom_site_aniso_U_12
N1 0.0153(5) 0.0120(5) 0.0130(5) 0.0008(4) 0.0024(4) -0.0014(4)
C1 0.0111(6) 0.0152(6) 0.0120(5) 0.0001(4) 0.0010(4) 0.0020(4)
B1 0.0105(6) 0.0161(6) 0.0098(6) 0.0007(5) 0.0000(5) 0.0024(5)
N2 0.0197(5) 0.0108(5) 0.0154(5) 0.0018(4) -0.0007(4) 0.0022(4)
C2 0.0128(6) 0.0168(6) 0.0161(6) 0.0019(4) 0.0042(4) -0.0006(5)
B2 0.0125(6) 0.0152(6) 0.0120(6) 0.0007(5) 0.0022(5) -0.0004(5)
N5 0.0131(5) 0.0159(5) 0.0199(5) -0.0014(4) 0.0009(4) -0.0014(4)
C5 0.0149(6) 0.0183(6) 0.0205(6) 0.0032(5) 0.0044(5) -0.0019(5)
N4 0.0116(5) 0.0152(5) 0.0127(5) 0.0003(4) 0.0004(4) 0.0022(4)
C4 0.0150(6) 0.0205(6) 0.0210(6) 0.0024(5) 0.0061(5) 0.0019(5)
N3 0.0122(5) 0.0145(5) 0.0122(5) 0.0007(4) 0.0018(4) 0.0001(4)
C3 0.0187(6) 0.0239(7) 0.0155(6) 0.0008(5) 0.0057(5) 0.0019(5)
C7 0.0250(7) 0.0178(6) 0.0183(6) 0.0034(5) 0.0058(5) 0.0033(5)
N6 0.0157(5) 0.0139(5) 0.0177(5) -0.0008(4) -0.0022(4) 0.0010(4)
C6 0.0171(6) 0.0156(6) 0.0172(6) 0.0022(4) 0.0036(5) -0.0020(5)
C9 0.0134(6) 0.0120(5) 0.0143(5) -0.0010(4) 0.0014(4) -0.0037(4)
C8 0.0244(7) 0.0183(6) 0.0254(7) 0.0006(5) 0.0037(5) -0.0067(5)
C11 0.0159(6) 0.0239(7) 0.0184(6) -0.0052(5) -0.0031(5) 0.0034(5)
C10 0.0144(6) 0.0134(6) 0.0177(6) -0.0027(4) -0.0008(5) -0.0025(4)
C12 0.0221(7) 0.0230(7) 0.0455(9) -0.0042(6) -0.0067(6) 0.0042(6)
C13 0.0151(6) 0.0306(7) 0.0294(7) -0.0010(6) -0.0001(5) -0.0003(5)
C15 0.0219(7) 0.0232(7) 0.0138(6) -0.0028(5) 0.0025(5) -0.0035(5)
C14 0.0186(6) 0.0173(6) 0.0153(6) 0.0000(4) -0.0050(5) -0.0020(5)
C16 0.0151(6) 0.0203(6) 0.0187(6) -0.0041(5) 0.0032(5) 0.0000(5)
C17 0.0137(6) 0.0148(6) 0.0168(6) -0.0018(4) 0.0001(4) -0.0030(4)
C18 0.0173(6) 0.0195(6) 0.0162(6) -0.0017(5) 0.0008(5) 0.0039(5)
C19 0.0272(7) 0.0202(7) 0.0279(7) 0.0011(5) 0.0034(6) 0.0052(5)
C20 0.0176(7) 0.0251(7) 0.0262(7) -0.0048(5) -0.0012(5) 0.0046(5)
C21 0.0134(6) 0.0149(6) 0.0133(5) 0.0008(4) 0.0011(4) -0.0014(4)
C22 0.0151(6) 0.0166(6) 0.0179(6) 0.0037(4) -0.0015(5) 0.0018(5)
C23 0.0171(7) 0.0257(7) 0.0240(7) 0.0073(5) -0.0049(5) -0.0008(5)
C24 0.0208(7) 0.0230(7) 0.0164(6) 0.0019(5) -0.0036(5) -0.0001(5)
C25 0.0205(7) 0.0186(6) 0.0210(6) 0.0054(5) 0.0000(5) 0.0054(5)
C26 0.0243(7) 0.0133(6) 0.0188(6) 0.0039(4) 0.0005(5) 0.0039(5)
C27 0.0288(7) 0.0180(6) 0.0222(6) 0.0053(5) -0.0003(5) -0.0034(5)
C28 0.0351(8) 0.0158(6) 0.0271(7) 0.0021(5) 0.0003(6) 0.0077(6)
C29 0.0243(7) 0.0107(6) 0.0172(6) 0.0002(4) -0.0007(5) 0.0045(5)
C30 0.0293(7) 0.0147(6) 0.0213(6) -0.0008(5) -0.0027(5) 0.0008(5)
C31 0.0263(7) 0.0175(6) 0.0258(7) -0.0044(5) -0.0023(5) -0.0040(5)
C32 0.0299(8) 0.0234(7) 0.0454(9) -0.0086(6) -0.0062(7) -0.0030(6)
C33 0.0356(8) 0.0198(7) 0.0321(8) -0.0016(5) -0.0012(6) -0.0066(6)
C34 0.0423(9) 0.0268(7) 0.0235(7) -0.0024(5) -0.0070(6) -0.0067(6)
C35 0.0575(11) 0.0316(8) 0.0171(7) -0.0034(6) -0.0025(6) -0.0047(7)
C36 0.0426(9) 0.0232(7) 0.0183(6) 0.0010(5) 0.0057(6) 0.0005(6)
C37 0.0281(7) 0.0137(6) 0.0202(6) 0.0012(5) 0.0027(5) 0.0057(5)
C38 0.0230(7) 0.0264(7) 0.0202(6) 0.0002(5) 0.0061(5) 0.0045(5)
C39 0.0264(7) 0.0250(7) 0.0316(7) -0.0010(6) 0.0088(6) 0.0011(6)
C40 0.0308(8) 0.0373(9) 0.0491(10) 0.0120(7) 0.0116(7) 0.0122(7)
C41 0.0144(6) 0.0103(5) 0.0120(5) -0.0009(4) -0.0007(4) -0.0021(4)
C42 0.0180(6) 0.0205(6) 0.0141(6) 0.0022(4) -0.0007(5) 0.0005(5)
C43 0.0129(6) 0.0160(6) 0.0190(6) -0.0016(4) 0.0031(5) 0.0004(5)
C44 0.0203(7) 0.0266(7) 0.0216(6) 0.0022(5) 0.0092(5) 0.0013(5)
C45 0.0129(6) 0.0162(6) 0.0189(6) -0.0020(4) 0.0022(5) 0.0022(5)
C46 0.0147(6) 0.0292(7) 0.0250(7) 0.0000(5) -0.0004(5) 0.0047(5)
C47 0.0186(6) 0.0183(6) 0.0134(6) 0.0026(4) 0.0000(5) 0.0029(5)
C48 0.0160(6) 0.0093(5) 0.0156(5) -0.0018(4) 0.0008(4) 0.0010(4)
C49 0.0209(7) 0.0217(6) 0.0192(6) 0.0004(5) 0.0059(5) -0.0045(5)
C50 0.0134(6) 0.0177(6) 0.0293(7) -0.0052(5) -0.0017(5) -0.0006(5)
C51 0.0147(7) 0.0316(8) 0.0452(9) -0.0058(6) 0.0030(6) -0.0041(6)
C52 0.0144(6) 0.0162(6) 0.0290(7) -0.0043(5) -0.0067(5) 0.0014(5)
C53 0.0254(8) 0.0276(7) 0.0347(8) -0.0016(6) -0.0129(6) 0.0035(6)
C54 0.0247(7) 0.0247(7) 0.0169(6) 0.0021(5) -0.0001(5) 0.0006(5)
C55 0.0271(8) 0.0386(9) 0.0331(8) -0.0005(6) 0.0032(6) 0.0026(6)
C56 0.0286(8) 0.0242(7) 0.0351(8) 0.0047(6) -0.0005(6) 0.0041(6)
C57 0.0218(7) 0.0359(8) 0.0314(8) -0.0029(6) 0.0013(6) -0.0049(6)
C58 0.0168(7) 0.0369(9) 0.0569(10) -0.0195(7) -0.0040(7) 0.0018(6)
C59 0.0246(8) 0.0225(7) 0.0666(11) 0.0031(7) -0.0212(7) -0.0005(6)
C60 0.0287(8) 0.0390(9) 0.0370(8) 0.0136(7) -0.0107(6) -0.0110(7)

loop_
_atom_type_symbol
_atom_type_description
_atom_type_scat_dispersion_real
_atom_type_scat_dispersion_imag
_atom_type_scat_source
C C 0.0033 0.0016 'International Tables Vol C Tables 4.2.6.8 and 6.1.1.4'
H H 0.0000 0.0000 'International Tables Vol C Tables 4.2.6.8 and 6.1.1.4'
B B 0.0013 0.0007 'International Tables Vol C Tables 4.2.6.8 and 6.1.1.4'
N N 0.0061 0.0033 'International Tables Vol C Tables 4.2.6.8 and 6.1.1.4'

loop_
_geom_angle_atom_site_label_1
_geom_angle_atom_site_label_2
_geom_angle_atom_site_label_3
_geom_angle
C9 N1 C1 122.17(9)
C9 N1 C6 119.66(9)
C1 N1 C6 111.95(9)
N1 C1 B1 124.88(10)
N1 C1 C2 105.88(9)
B1 C1 C2 128.52(10)
C1 B1 C41 113.38(10)
C1 B1 B2 136.81(10)
C41 B1 B2 107.72(9)
C29 N2 C21 124.12(9)
C29 N2 C26 118.09(9)
C21 N2 C26 111.01(10)
C4 C2 C5 110.16(10)
C4 C2 C3 106.71(10)
C5 C2 C3 110.79(10)
C4 C2 C1 114.57(10)
C5 C2 C1 104.40(9)
C3 C2 C1 110.26(10)
C21 B2 C48 114.03(10)
C21 B2 B1 136.53(11)
C48 B2 B1 107.77(9)
C48 N5 C50 111.69(11)
C48 N5 C49 124.08(10)
C50 N5 C49 124.08(10)
C2 C5 C6 107.18(10)
C2 C5 H5A 110.3
C6 C5 H5A 110.3
C2 C5 H5B 110.3
C6 C5 H5B 110.3
H5A C5 H5B 108.5
C41 N4 C45 111.66(10)
C41 N4 C47 124.45(10)
C45 N4 C47 123.74(10)
C2 C4 H4A 109.5
C2 C4 H4B 109.5
H4A C4 H4B 109.5
C2 C4 H4C 109.5
H4A C4 H4C 109.5
H4B C4 H4C 109.5
C41 N3 C43 111.73(10)
C41 N3 C42 124.20(10)
C43 N3 C42 123.99(10)
C2 C3 H3A 109.5
C2 C3 H3B 109.5
H3A C3 H3B 109.5
C2 C3 H3C 109.5
H3A C3 H3C 109.5
H3B C3 H3C 109.5
C6 C7 H7A 109.5
C6 C7 H7B 109.5
H7A C7 H7B 109.5
C6 C7 H7C 109.5
H7A C7 H7C 109.5
H7B C7 H7C 109.5
C48 N6 C52 111.91(10)
C48 N6 C54 123.58(11)
C52 N6 C54 124.30(11)
N1 C6 C8 113.54(10)
N1 C6 C5 101.52(10)
C8 C6 C5 109.76(11)
N1 C6 C7 112.38(10)
C8 C6 C7 108.29(11)
C5 C6 C7 111.25(10)
C17 C9 C10 117.97(10)
C17 C9 N1 119.97(10)
C10 C9 N1 122.02(10)
C6 C8 H8A 109.5
C6 C8 H8B 109.5
H8A C8 H8B 109.5
C6 C8 H8C 109.5
H8A C8 H8C 109.5
H8B C8 H8C 109.5
C10 C11 C12 113.00(11)
C10 C11 C13 110.81(11)
C12 C11 C13 107.74(11)
C10 C11 H11 108.4
C12 C11 H11 108.4
C13 C11 H11 108.4
C14 C10 C9 119.51(11)
C14 C10 C11 116.98(11)
C9 C10 C11 123.38(10)
C11 C12 H12A 109.5
C11 C12 H12B 109.5
H12A C12 H12B 109.5
C11 C12 H12C 109.5
H12A C12 H12C 109.5
H12B C12 H12C 109.5
C11 C13 H13A 109.5
C11 C13 H13B 109.5
H13A C13 H13B 109.5
C11 C13 H13C 109.5
H13A C13 H13C 109.5
H13B C13 H13C 109.5
C16 C15 C14 118.72(11)
C16 C15 H15 120.6
C14 C15 H15 120.6
C15 C14 C10 121.88(12)
C15 C14 H14 119.1
C10 C14 H14 119.1
C15 C16 C17 121.97(12)
C15 C16 H16 119.0
C17 C16 H16 119.0
C16 C17 C9 119.53(11)
C16 C17 C18 116.98(11)
C9 C17 C18 123.49(11)
C17 C18 C20 112.72(10)
C17 C18 C19 112.47(11)
C20 C18 C19 106.83(10)
C17 C18 H18 108.2
C20 C18 H18 108.2
C19 C18 H18 108.2
C18 C19 H19A 109.5
C18 C19 H19B 109.5
H19A C19 H19B 109.5
C18 C19 H19C 109.5
H19A C19 H19C 109.5
H19B C19 H19C 109.5
C18 C20 H20A 109.5
C18 C20 H20B 109.5
H20A C20 H20B 109.5
C18 C20 H20C 109.5
H20A C20 H20C 109.5
H20B C20 H20C 109.5
N2 C21 B2 124.66(11)
N2 C21 C22 106.15(9)
B2 C21 C22 128.55(10)
C23 C22 C25 109.90(11)
C23 C22 C24 106.16(10)
C25 C22 C24 110.95(10)
C23 C22 C21 114.96(10)
C25 C22 C21 104.17(10)
C24 C22 C21 110.78(10)
C22 C23 H23A 109.5
C22 C23 H23B 109.5
H23A C23 H23B 109.5
C22 C23 H23C 109.5
H23A C23 H23C 109.5
H23B C23 H23C 109.5
C22 C24 H24A 109.5
C22 C24 H24B 109.5
H24A C24 H24B 109.5
C22 C24 H24C 109.5
H24A C24 H24C 109.5
H24B C24 H24C 109.5
C26 C25 C22 107.16(10)
C26 C25 H25A 110.3
C22 C25 H25A 110.3
C26 C25 H25B 110.3
C22 C25 H25B 110.3
H25A C25 H25B 108.5
N2 C26 C25 101.75(10)
N2 C26 C28 114.55(10)
C25 C26 C28 110.08(11)
N2 C26 C27 110.93(10)
C25 C26 C27 110.99(11)
C28 C26 C27 108.44(11)
C26 C27 H27A 109.5
C26 C27 H27B 109.5
H27A C27 H27B 109.5
C26 C27 H27C 109.5
H27A C27 H27C 109.5
H27B C27 H27C 109.5
C26 C28 H28A 109.5
C26 C28 H28B 109.5
H28A C28 H28B 109.5
C26 C28 H28C 109.5
H28A C28 H28C 109.5
H28B C28 H28C 109.5
C30 C29 C37 118.33(11)
C30 C29 N2 119.12(11)
C37 C29 N2 122.34(12)
C34 C30 C29 119.83(13)
C34 C30 C31 116.86(12)
C29 C30 C31 123.31(11)
C30 C31 C32 111.78(12)
C30 C31 C33 113.07(11)
C32 C31 C33 106.82(11)
C30 C31 H31 108.3
C32 C31 H31 108.3
C33 C31 H31 108.3
C31 C32 H32A 109.5
C31 C32 H32B 109.5
H32A C32 H32B 109.5
C31 C32 H32C 109.5
H32A C32 H32C 109.5
H32B C32 H32C 109.5
C31 C33 H33A 109.5
C31 C33 H33B 109.5
H33A C33 H33B 109.5
C31 C33 H33C 109.5
H33A C33 H33C 109.5
H33B C33 H33C 109.5
C35 C34 C30 121.52(14)
C35 C34 H34 119.2
C30 C34 H34 119.2
C34 C35 C36 118.96(13)
C34 C35 H35 120.5
C36 C35 H35 120.5
C35 C36 C37 122.29(13)
C35 C36 H36 118.9
C37 C36 H36 118.9
C36 C37 C29 119.07(13)
C36 C37 C38 117.14(12)
C29 C37 C38 123.70(11)
C37 C38 C39 112.35(11)
C37 C38 C40 111.81(12)
C39 C38 C40 107.93(11)
C37 C38 H38 108.2
C39 C38 H38 108.2
C40 C38 H38 108.2
C38 C39 H39A 109.5
C38 C39 H39B 109.5
H39A C39 H39B 109.5
C38 C39 H39C 109.5
H39A C39 H39C 109.5
H39B C39 H39C 109.5
C38 C40 H40A 109.5
C38 C40 H40B 109.5
H40A C40 H40B 109.5
C38 C40 H40C 109.5
H40A C40 H40C 109.5
H40B C40 H40C 109.5
N3 C41 N4 103.76(10)
N3 C41 B1 131.27(10)
N4 C41 B1 123.58(10)
N3 C42 H42A 109.5
N3 C42 H42B 109.5
H42A C42 H42B 109.5
N3 C42 H42C 109.5
H42A C42 H42C 109.5
H42B C42 H42C 109.5
C45 C43 N3 106.41(10)
C45 C43 C44 130.97(11)
N3 C43 C44 122.48(11)
C43 C44 H44A 109.5
C43 C44 H44B 109.5
H44A C44 H44B 109.5
C43 C44 H44C 109.5
H44A C44 H44C 109.5
H44B C44 H44C 109.5
C43 C45 N4 106.37(10)
C43 C45 C46 131.03(11)
N4 C45 C46 122.58(11)
C45 C46 H46A 109.5
C45 C46 H46B 109.5
H46A C46 H46B 109.5
C45 C46 H46C 109.5
H46A C46 H46C 109.5
H46B C46 H46C 109.5
N4 C47 H47A 109.5
N4 C47 H47B 109.5
H47A C47 H47B 109.5
N4 C47 H47C 109.5
H47A C47 H47C 109.5
H47B C47 H47C 109.5
N6 C48 N5 103.45(10)
N6 C48 B2 131.19(10)
N5 C48 B2 123.69(10)
N5 C49 H49A 109.5
N5 C49 H49B 109.5
H49A C49 H49B 109.5
N5 C49 H49C 109.5
H49A C49 H49C 109.5
H49B C49 H49C 109.5
C52 C50 N5 106.63(11)
C52 C50 C51 130.96(13)
N5 C50 C51 122.36(12)
C50 C51 H51A 109.5
C50 C51 H51B 109.5
H51A C51 H51B 109.5
C50 C51 H51C 109.5
H51A C51 H51C 109.5
H51B C51 H51C 109.5
C50 C52 N6 106.24(11)
C50 C52 C53 131.58(13)
N6 C52 C53 122.09(12)
C52 C53 H53A 109.5
C52 C53 H53B 109.5
H53A C53 H53B 109.5
C52 C53 H53C 109.5
H53A C53 H53C 109.5
H53B C53 H53C 109.5
N6 C54 H54A 109.5
N6 C54 H54B 109.5
H54A C54 H54B 109.5
N6 C54 H54C 109.5
H54A C54 H54C 109.5
H54B C54 H54C 109.5
C56 C55 C60 119.97(14)
C56 C55 H55 120.0
C60 C55 H55 120.0
C57 C56 C55 120.27(14)
C57 C56 H56 119.9
C55 C56 H56 119.9
C56 C57 C58 119.71(14)
C56 C57 H57 120.1
C58 C57 H57 120.1
C57 C58 C59 120.21(14)
C57 C58 H58 119.9
C59 C58 H58 119.9
C60 C59 C58 119.82(14)
C60 C59 H59 120.1
C58 C59 H59 120.1
C59 C60 C55 120.03(15)
C59 C60 H60 120.0
C55 C60 H60 120.0

loop_
_geom_bond_atom_site_label_1
_geom_bond_atom_site_label_2
_geom_bond_distance
N1 C9 1.4299(15)
N1 C1 1.4727(16)
N1 C6 1.4926(15)
C1 B1 1.4766(18)
C1 C2 1.5485(16)
B1 C41 1.6125(18)
B1 B2 1.804(2)
N2 C29 1.4350(16)
N2 C21 1.4702(16)
N2 C26 1.4967(15)
C2 C4 1.5280(17)
C2 C5 1.5323(18)
C2 C3 1.5411(17)
B2 C21 1.4779(18)
B2 C48 1.6173(19)
N5 C48 1.3621(16)
N5 C50 1.3905(18)
N5 C49 1.4561(16)
C5 C6 1.5359(17)
C5 H5A 0.9900
C5 H5B 0.9900
N4 C41 1.3607(16)
N4 C45 1.3886(16)
N4 C47 1.4552(15)
C4 H4A 0.9800
C4 H4B 0.9800
C4 H4C 0.9800
N3 C41 1.3539(15)
N3 C43 1.3914(16)
N3 C42 1.4519(16)
C3 H3A 0.9800
C3 H3B 0.9800
C3 H3C 0.9800
C7 C6 1.5417(18)
C7 H7A 0.9800
C7 H7B 0.9800
C7 H7C 0.9800
N6 C48 1.3575(16)
N6 C52 1.3942(18)
N6 C54 1.4509(16)
C6 C8 1.5290(18)
C9 C17 1.4221(17)
C9 C10 1.4274(18)
C8 H8A 0.9800
C8 H8B 0.9800
C8 H8C 0.9800
C11 C10 1.5241(18)
C11 C12 1.527(2)
C11 C13 1.5390(19)
C11 H11 1.0000
C10 C14 1.3906(17)
C12 H12A 0.9800
C12 H12B 0.9800
C12 H12C 0.9800
C13 H13A 0.9800
C13 H13B 0.9800
C13 H13C 0.9800
C15 C16 1.3800(18)
C15 C14 1.3838(18)
C15 H15 0.9500
C14 H14 0.9500
C16 C17 1.3935(17)
C16 H16 0.9500
C17 C18 1.5214(17)
C18 C20 1.5325(19)
C18 C19 1.5389(19)
C18 H18 1.0000
C19 H19A 0.9800
C19 H19B 0.9800
C19 H19C 0.9800
C20 H20A 0.9800
C20 H20B 0.9800
C20 H20C 0.9800
C21 C22 1.5549(17)
C22 C23 1.5322(18)
C22 C25 1.5330(18)
C22 C24 1.5401(17)
C23 H23A 0.9800
C23 H23B 0.9800
C23 H23C 0.9800
C24 H24A 0.9800
C24 H24B 0.9800
C24 H24C 0.9800
C25 C26 1.5285(19)
C25 H25A 0.9900
C25 H25B 0.9900
C26 C28 1.5303(18)
C26 C27 1.5408(18)
C27 H27A 0.9800
C27 H27B 0.9800
C27 H27C 0.9800
C28 H28A 0.9800
C28 H28B 0.9800
C28 H28C 0.9800
C29 C30 1.4195(19)
C29 C37 1.4225(18)
C30 C34 1.3978(19)
C30 C31 1.5187(19)
C31 C32 1.533(2)
C31 C33 1.539(2)
C31 H31 1.0000
C32 H32A 0.9800
C32 H32B 0.9800
C32 H32C 0.9800
C33 H33A 0.9800
C33 H33B 0.9800
C33 H33C 0.9800
C34 C35 1.374(2)
C34 H34 0.9500
C35 C36 1.381(2)
C35 H35 0.9500
C36 C37 1.3930(19)
C36 H36 0.9500
C37 C38 1.523(2)
C38 C39 1.5292(19)
C38 C40 1.531(2)
C38 H38 1.0000
C39 H39A 0.9800
C39 H39B 0.9800
C39 H39C 0.9800
C40 H40A 0.9800
C40 H40B 0.9800
C40 H40C 0.9800
C42 H42A 0.9800
C42 H42B 0.9800
C42 H42C 0.9800
C43 C45 1.3510(17)
C43 C44 1.4894(17)
C44 H44A 0.9800
C44 H44B 0.9800
C44 H44C 0.9800
C45 C46 1.4908(18)
C46 H46A 0.9800
C46 H46B 0.9800
C46 H46C 0.9800
C47 H47A 0.9800
C47 H47B 0.9800
C47 H47C 0.9800
C49 H49A 0.9800
C49 H49B 0.9800
C49 H49C 0.9800
C50 C52 1.3470(19)
C50 C51 1.4930(19)
C51 H51A 0.9800
C51 H51B 0.9800
C51 H51C 0.9800
C52 C53 1.4942(19)
C53 H53A 0.9800
C53 H53B 0.9800
C53 H53C 0.9800
C54 H54A 0.9800
C54 H54B 0.9800
C54 H54C 0.9800
C55 C56 1.379(2)
C55 C60 1.379(2)
C55 H55 0.9500
C56 C57 1.375(2)
C56 H56 0.9500
C57 C58 1.379(2)
C57 H57 0.9500
C58 C59 1.384(2)
C58 H58 0.9500
C59 C60 1.375(2)
C59 H59 0.9500
C60 H60 0.9500

loop_
_geom_torsion_atom_site_label_1
_geom_torsion_atom_site_label_2
_geom_torsion_atom_site_label_3
_geom_torsion_atom_site_label_4
_geom_torsion
C9 N1 C1 B1 -46.99(16)
C6 N1 C1 B1 160.92(11)
C9 N1 C1 C2 142.03(10)
C6 N1 C1 C2 -10.06(12)
N1 C1 B1 C41 -15.94(16)
C2 C1 B1 C41 152.95(11)
N1 C1 B1 B2 -176.83(11)
C2 C1 B1 B2 -7.9(2)
N1 C1 C2 C4 -130.10(11)
B1 C1 C2 C4 59.36(16)
N1 C1 C2 C5 -9.52(12)
B1 C1 C2 C5 179.94(11)
N1 C1 C2 C3 109.51(10)
B1 C1 C2 C3 -61.03(15)
C1 B1 B2 C21 -75.8(2)
C41 B1 B2 C21 122.59(14)
C1 B1 B2 C48 120.53(15)
C41 B1 B2 C48 -41.08(11)
C4 C2 C5 C6 148.61(10)
C3 C2 C5 C6 -93.54(11)
C1 C2 C5 C6 25.14(12)
C9 N1 C6 C8 -10.16(15)
C1 N1 C6 C8 142.71(10)
C9 N1 C6 C5 -127.88(11)
C1 N1 C6 C5 24.99(12)
C9 N1 C6 C7 113.18(12)
C1 N1 C6 C7 -93.95(11)
C2 C5 C6 N1 -30.32(12)
C2 C5 C6 C8 -150.73(10)
C2 C5 C6 C7 89.43(12)
C1 N1 C9 C17 127.10(12)
C6 N1 C9 C17 -82.88(14)
C1 N1 C9 C10 -55.15(15)
C6 N1 C9 C10 94.87(14)
C17 C9 C10 C14 -7.01(16)
N1 C9 C10 C14 175.20(10)
C17 C9 C10 C11 168.66(11)
N1 C9 C10 C11 -9.13(17)
C12 C11 C10 C14 -55.23(15)
C13 C11 C10 C14 65.81(14)
C12 C11 C10 C9 128.99(12)
C13 C11 C10 C9 -109.97(13)
C16 C15 C14 C10 2.56(18)
C9 C10 C14 C15 2.73(18)
C11 C10 C14 C15 -173.22(11)
C14 C15 C16 C17 -3.46(19)
C15 C16 C17 C9 -0.98(18)
C15 C16 C17 C18 178.80(11)
C10 C9 C17 C16 6.16(16)
N1 C9 C17 C16 -176.00(10)
C10 C9 C17 C18 -173.60(11)
N1 C9 C17 C18 4.24(17)
C16 C17 C18 C20 45.65(15)
C9 C17 C18 C20 -134.58(12)
C16 C17 C18 C19 -75.20(14)
C9 C17 C18 C19 104.57(13)
C29 N2 C21 B2 -51.31(16)
C26 N2 C21 B2 158.29(11)
C29 N2 C21 C22 137.22(11)
C26 N2 C21 C22 -13.18(12)
C48 B2 C21 N2 -16.27(15)
B1 B2 C21 N2 -179.23(11)
C48 B2 C21 C22 153.23(11)
B1 B2 C21 C22 -9.7(2)
N2 C21 C22 C23 -127.32(11)
B2 C21 C22 C23 61.66(16)
N2 C21 C22 C25 -7.01(11)
B2 C21 C22 C25 -178.03(11)
N2 C21 C22 C24 112.35(10)
B2 C21 C22 C24 -58.67(15)
C23 C22 C25 C26 147.82(10)
C24 C22 C25 C26 -95.08(12)
C21 C22 C25 C26 24.15(12)
C29 N2 C26 C25 -124.80(11)
C21 N2 C26 C25 27.59(12)
C29 N2 C26 C28 -6.08(16)
C21 N2 C26 C28 146.30(11)
C29 N2 C26 C27 117.08(12)
C21 N2 C26 C27 -90.53(12)
C22 C25 C26 N2 -31.35(12)
C22 C25 C26 C28 -153.21(10)
C22 C25 C26 C27 86.73(12)
C21 N2 C29 C30 130.31(12)
C26 N2 C29 C30 -81.20(14)
C21 N2 C29 C37 -55.02(16)
C26 N2 C29 C37 93.47(14)
C37 C29 C30 C34 -0.97(18)
N2 C29 C30 C34 173.92(11)
C37 C29 C30 C31 178.09(11)
N2 C29 C30 C31 -7.02(18)
C34 C30 C31 C32 51.53(16)
C29 C30 C31 C32 -127.55(13)
C34 C30 C31 C33 -69.05(16)
C29 C30 C31 C33 111.87(14)
C29 C30 C34 C35 0.7(2)
C31 C30 C34 C35 -178.47(13)
C30 C34 C35 C36 0.2(2)
C34 C35 C36 C37 -0.8(2)
C35 C36 C37 C29 0.4(2)
C35 C36 C37 C38 -176.22(13)
C30 C29 C37 C36 0.45(18)
N2 C29 C37 C36 -174.26(11)
C30 C29 C37 C38 176.85(11)
N2 C29 C37 C38 2.14(18)
C36 C37 C38 C39 -52.65(15)
C29 C37 C38 C39 130.88(12)
C36 C37 C38 C40 68.88(15)
C29 C37 C38 C40 -107.58(14)
C43 N3 C41 N4 -1.96(12)
C42 N3 C41 N4 174.92(10)
C43 N3 C41 B1 164.62(11)
C42 N3 C41 B1 -18.50(18)
C45 N4 C41 N3 2.60(12)
C47 N4 C41 N3 -173.16(10)
C45 N4 C41 B1 -165.32(10)
C47 N4 C41 B1 18.92(17)
C1 B1 C41 N3 115.88(13)
B2 B1 C41 N3 -77.73(14)
C1 B1 C41 N4 -79.82(14)
B2 B1 C41 N4 86.57(13)
C41 N3 C43 C45 0.62(13)
C42 N3 C43 C45 -176.26(10)
C41 N3 C43 C44 176.89(11)
C42 N3 C43 C44 0.00(17)
N3 C43 C45 N4 0.98(13)
C44 C43 C45 N4 -174.84(12)
N3 C43 C45 C46 179.49(12)
C44 C43 C45 C46 3.7(2)
C41 N4 C45 C43 -2.30(13)
C47 N4 C45 C43 173.49(10)
C41 N4 C45 C46 179.03(11)
C47 N4 C45 C46 -5.17(18)
C52 N6 C48 N5 -2.63(12)
C54 N6 C48 N5 172.37(10)
C52 N6 C48 B2 162.63(12)
C54 N6 C48 B2 -22.38(18)
C50 N5 C48 N6 3.07(13)
C49 N5 C48 N6 -172.63(10)
C50 N5 C48 B2 -163.63(11)
C49 N5 C48 B2 20.68(17)
C21 B2 C48 N6 114.75(13)
B1 B2 C48 N6 -77.47(14)
C21 B2 C48 N5 -82.55(14)
B1 B2 C48 N5 85.22(13)
C48 N5 C50 C52 -2.43(14)
C49 N5 C50 C52 173.27(11)
C48 N5 C50 C51 -179.85(11)
C49 N5 C50 C51 -4.15(18)
N5 C50 C52 N6 0.69(13)
C51 C50 C52 N6 177.80(13)
N5 C50 C52 C53 -175.93(13)
C51 C50 C52 C53 1.2(2)
C48 N6 C52 C50 1.25(14)
C54 N6 C52 C50 -173.70(11)
C48 N6 C52 C53 178.26(11)
C54 N6 C52 C53 3.31(18)
C60 C55 C56 C57 0.3(2)
C55 C56 C57 C58 0.2(2)
C56 C57 C58 C59 -0.8(2)
C57 C58 C59 C60 1.0(2)
C58 C59 C60 C55 -0.5(2)
C56 C55 C60 C59 -0.2(2)
